data_7030699
loop_
_publ_author_name
'Moxey, Graeme J.'
'Jones, Cameron'
'Stasch, Andreas'
'Junk, Peter C.'
'Deacon, Glen B.'
'Woodul, William D.'
'Drago, Penny R.'

_publ_section_title
;
 Complexes of four-membered group 13 metal(I) N-heterocyclic carbene
 analogues with platinum(II) fragments
;
_journal_coden_ASTM DTARAF
_journal_issue 14
_journal_name_full 'Dalton Transactions'
_journal_page_first 2630
_journal_page_last 2636
_journal_paper_doi 10.1039/b821984b
_journal_year 2009
_chemical_formula_sum 'C88 H118 F8 Ga2 N6 O2 Pt'
_chemical_formula_weight 1778.41
_space_group_IT_number 14
_symmetry_cell_setting monoclinic
_symmetry_space_group_name_Hall '-P 2ybc'
_symmetry_space_group_name_H-M 'P 1 21/c 1'
_atom_sites_solution_hydrogens geom
_atom_sites_solution_primary direct
_atom_sites_solution_secondary difmap
_audit_creation_method SHELXL-97
_cell_angle_alpha 90.00
_cell_angle_beta 92.83(3)
_cell_angle_gamma 90.00
_cell_formula_units_Z 4
_cell_length_a 12.221(2)
_cell_length_b 24.728(5)
_cell_length_c 27.652(6)
_cell_measurement_temperature 150(2)
_cell_volume 8346(3)
_computing_structure_refinement 'SHELXL-97 (Sheldrick, 1997)'
_computing_structure_solution 'SHELXS-97 (Sheldrick, 1990)'
_diffrn_ambient_temperature 150(2)
_diffrn_measured_fraction_theta_full 0.995
_diffrn_measured_fraction_theta_max 0.995
_diffrn_measurement_device_type 'Nonius Kappa CCD'
_diffrn_radiation_monochromator graphite
_diffrn_radiation_source 'fine-focus sealed tube'
_diffrn_radiation_type MoK\a
_diffrn_radiation_wavelength 0.71073
_diffrn_reflns_av_R_equivalents 0.0391
_diffrn_reflns_av_sigmaI/netI 0.0584
_diffrn_reflns_limit_h_max 15
_diffrn_reflns_limit_h_min -15
_diffrn_reflns_limit_k_max 30
_diffrn_reflns_limit_k_min -28
_diffrn_reflns_limit_l_max 34
_diffrn_reflns_limit_l_min -34
_diffrn_reflns_number 30825
_diffrn_reflns_theta_full 26.00
_diffrn_reflns_theta_max 26.00
_diffrn_reflns_theta_min 2.95
_exptl_absorpt_coefficient_mu 2.381
_exptl_absorpt_correction_T_max 0.716
_exptl_absorpt_correction_T_min 0.505
_exptl_absorpt_correction_type multi-scan
_exptl_absorpt_process_details 'Sortav, Blessing (1995)'
_exptl_crystal_colour colorless
_exptl_crystal_density_diffrn 1.415
_exptl_crystal_density_method 'not measured'
_exptl_crystal_description block
_exptl_crystal_F_000 3664
_exptl_crystal_size_max 0.30
_exptl_crystal_size_mid 0.15
_exptl_crystal_size_min 0.15
_refine_diff_density_max 1.946
_refine_diff_density_min -0.811
_refine_diff_density_rms 0.100
_refine_ls_extinction_method none
_refine_ls_goodness_of_fit_ref 1.042
_refine_ls_hydrogen_treatment constr
_refine_ls_matrix_type full
_refine_ls_number_parameters 953
_refine_ls_number_reflns 16305
_refine_ls_number_restraints 4
_refine_ls_restrained_S_all 1.043
_refine_ls_R_factor_all 0.0552
_refine_ls_R_factor_gt 0.0395
_refine_ls_shift/su_max 0.003
_refine_ls_shift/su_mean 0.000
_refine_ls_structure_factor_coef Fsqd
_refine_ls_weighting_details 'calc w=1/[\s^2^(Fo^2^)+(0.0283P)^2^+14.4411P] where P=(Fo^2^+2Fc^2^)/3'
_refine_ls_weighting_scheme calc
_refine_ls_wR_factor_gt 0.0854
_refine_ls_wR_factor_ref 0.0914
_reflns_number_gt 13107
_reflns_number_total 16305
_reflns_threshold_expression >2sigma(I)
_cod_duplicate_entry 7000896
_cod_data_source_file b821984b.txt
_cod_data_source_block compound6
_cod_original_sg_symbol_H-M P2(1)/c
_cod_database_code 7030699

loop_
_symmetry_equiv_pos_as_xyz
'x, y, z'
'-x, y+1/2, -z+1/2'
'-x, -y, -z'
'x, -y-1/2, z-1/2'

loop_
_atom_site_label
_atom_site_type_symbol
_atom_site_fract_x
_atom_site_fract_y
_atom_site_fract_z
_atom_site_U_iso_or_equiv
_atom_site_adp_type
_atom_site_occupancy
_atom_site_symmetry_multiplicity
_atom_site_calc_flag
_atom_site_refinement_flags
Pt1 Pt 0.120433(13) 0.260381(6) 0.362687(5) 0.01986(5) Uani 1 1 d .
Ga1 Ga 0.23455(4) 0.248974(17) 0.432894(16) 0.02129(10) Uani 1 1 d .
F1 F 0.2364(2) 0.37676(10) 0.34857(9) 0.0367(6) Uani 1 1 d .
O1 O -0.0044(3) 0.49704(12) 0.42474(12) 0.0434(9) Uani 1 1 d .
N1 N 0.2907(3) 0.21692(13) 0.49452(11) 0.0219(7) Uani 1 1 d .
C1 C 0.3709(3) 0.25516(16) 0.50137(14) 0.0217(9) Uani 1 1 d .
Ga2 Ga 0.12705(3) 0.170812(17) 0.332680(16) 0.02055(10) Uani 1 1 d .
F2 F 0.1871(2) 0.47621(10) 0.37572(9) 0.0414(7) Uani 1 1 d .
O2 O -0.1208(3) 0.34135(13) 0.16928(12) 0.0477(9) Uani 1 1 d .
N2 N 0.3607(3) 0.28922(13) 0.46291(12) 0.0232(7) Uani 1 1 d .
C2 C 0.2836(3) 0.16407(16) 0.51451(14) 0.0244(9) Uani 1 1 d .
F3 F -0.1284(2) 0.40969(11) 0.44841(10) 0.0455(7) Uani 1 1 d .
N3 N 0.4453(3) 0.25880(14) 0.53917(12) 0.0249(8) Uani 1 1 d .
C3 C 0.1841(3) 0.15029(17) 0.53522(15) 0.0273(10) Uani 1 1 d .
F4 F -0.0709(2) 0.30925(10) 0.42714(10) 0.0400(7) Uani 1 1 d .
N4 N 0.1820(3) 0.09894(13) 0.31165(12) 0.0214(7) Uani 1 1 d .
C4 C 0.1765(4) 0.09929(18) 0.55641(16) 0.0350(11) Uani 1 1 d .
H4 H 0.1113 0.0895 0.5716 0.042 Uiso 1 1 calc R
F5 F -0.1392(2) 0.27426(11) 0.33004(10) 0.0410(7) Uani 1 1 d .
N5 N 0.0108(3) 0.12366(13) 0.30438(12) 0.0217(7) Uani 1 1 d .
C5 C 0.2622(5) 0.06271(19) 0.55576(17) 0.0435(13) Uani 1 1 d .
H5 H 0.2568 0.0290 0.5719 0.052 Uiso 1 1 calc R
F6 F -0.2413(2) 0.30666(11) 0.24845(10) 0.0467(7) Uani 1 1 d .
N6 N 0.0532(3) 0.03451(13) 0.27417(12) 0.0215(7) Uani 1 1 d .
C6 C 0.3556(4) 0.07503(18) 0.53181(16) 0.0373(11) Uani 1 1 d .
H6 H 0.4120 0.0488 0.5300 0.045 Uiso 1 1 calc R
F7 F 0.1004(2) 0.33366(11) 0.17907(9) 0.0434(7) Uani 1 1 d .
C7 C 0.3681(4) 0.12567(17) 0.51029(15) 0.0285(10) Uani 1 1 d .
F8 F 0.2032(2) 0.29853(11) 0.26004(9) 0.0382(6) Uani 1 1 d .
C8 C 0.0872(3) 0.18888(18) 0.53263(16) 0.0308(10) Uani 1 1 d .
H8 H 0.0858 0.2063 0.4999 0.037 Uiso 1 1 calc R
C9 C 0.0990(4) 0.23437(19) 0.56995(17) 0.0381(11) Uani 1 1 d .
H9A H 0.0369 0.2593 0.5656 0.057 Uiso 1 1 calc R
H9B H 0.1674 0.2540 0.5655 0.057 Uiso 1 1 calc R
H9C H 0.1002 0.2190 0.6026 0.057 Uiso 1 1 calc R
C10 C -0.0231(4) 0.1605(2) 0.5369(2) 0.0492(14) Uani 1 1 d .
H10A H -0.0280 0.1461 0.5697 0.074 Uiso 1 1 calc R
H10B H -0.0294 0.1309 0.5134 0.074 Uiso 1 1 calc R
H10C H -0.0825 0.1865 0.5303 0.074 Uiso 1 1 calc R
C11 C 0.4663(3) 0.13792(18) 0.48031(16) 0.0300(10) Uani 1 1 d .
H11 H 0.4911 0.1753 0.4891 0.036 Uiso 1 1 calc R
C12 C 0.5648(4) 0.1004(2) 0.4902(2) 0.0509(14) Uani 1 1 d .
H12A H 0.5834 0.0994 0.5251 0.076 Uiso 1 1 calc R
H12B H 0.6276 0.1139 0.4731 0.076 Uiso 1 1 calc R
H12C H 0.5463 0.0639 0.4788 0.076 Uiso 1 1 calc R
C13 C 0.4344(4) 0.13835(19) 0.42628(16) 0.0346(11) Uani 1 1 d .
H13A H 0.4130 0.1018 0.4158 0.052 Uiso 1 1 calc R
H13B H 0.4969 0.1504 0.4082 0.052 Uiso 1 1 calc R
H13C H 0.3727 0.1631 0.4201 0.052 Uiso 1 1 calc R
C14 C 0.3955(4) 0.34356(17) 0.45603(15) 0.0276(10) Uani 1 1 d .
C15 C 0.4499(4) 0.3547(2) 0.41376(18) 0.0431(13) Uani 1 1 d .
C16 C 0.4814(5) 0.4079(2) 0.4046(2) 0.0581(16) Uani 1 1 d .
H16 H 0.5198 0.4157 0.3764 0.070 Uiso 1 1 calc R
C17 C 0.4578(5) 0.4486(2) 0.4355(2) 0.0612(17) Uani 1 1 d .
H17 H 0.4811 0.4844 0.4292 0.073 Uiso 1 1 calc R
C18 C 0.4001(5) 0.4380(2) 0.47600(19) 0.0495(14) Uani 1 1 d .
H18 H 0.3827 0.4669 0.4969 0.059 Uiso 1 1 calc R
C19 C 0.3666(4) 0.38587(18) 0.48701(16) 0.0332(11) Uani 1 1 d .
C20 C 0.2960(4) 0.37540(18) 0.53007(16) 0.0346(11) Uani 1 1 d .
H20 H 0.3191 0.3399 0.5445 0.042 Uiso 1 1 calc R
C21 C 0.3072(5) 0.4181(2) 0.57029(19) 0.0583(16) Uani 1 1 d .
H21A H 0.3847 0.4225 0.5803 0.087 Uiso 1 1 calc R
H21B H 0.2664 0.4063 0.5980 0.087 Uiso 1 1 calc R
H21C H 0.2777 0.4526 0.5582 0.087 Uiso 1 1 calc R
C22 C 0.1757(4) 0.3705(2) 0.51331(17) 0.0423(12) Uani 1 1 d .
H22A H 0.1319 0.3622 0.5411 0.063 Uiso 1 1 calc R
H22B H 0.1671 0.3415 0.4893 0.063 Uiso 1 1 calc R
H22C H 0.1507 0.4048 0.4987 0.063 Uiso 1 1 calc R
C23 C 0.4669(5) 0.3098(3) 0.3750(2) 0.0630(16) Uiso 1 1 d D
H23 H 0.4047 0.2838 0.3772 0.076 Uiso 1 1 calc R
C26 C 0.4233(3) 0.23080(17) 0.58571(14) 0.0269(9) Uani 1 1 d .
H26 H 0.3586 0.2070 0.5781 0.032 Uiso 1 1 calc R
C27 C 0.5140(4) 0.19299(19) 0.60465(15) 0.0340(11) Uani 1 1 d .
H27A H 0.5786 0.2144 0.6161 0.041 Uiso 1 1 calc R
H27B H 0.5364 0.1690 0.5782 0.041 Uiso 1 1 calc R
C28 C 0.4739(4) 0.1588(2) 0.64633(17) 0.0437(12) Uani 1 1 d .
H28A H 0.4132 0.1351 0.6341 0.052 Uiso 1 1 calc R
H28B H 0.5343 0.1354 0.6591 0.052 Uiso 1 1 calc R
C29 C 0.4341(4) 0.1944(2) 0.68713(17) 0.0464(13) Uani 1 1 d .
H29A H 0.4034 0.1713 0.7124 0.056 Uiso 1 1 calc R
H29B H 0.4967 0.2147 0.7021 0.056 Uiso 1 1 calc R
C30 C 0.3471(4) 0.2337(2) 0.66786(17) 0.0442(13) Uani 1 1 d .
H30A H 0.3256 0.2577 0.6944 0.053 Uiso 1 1 calc R
H30B H 0.2813 0.2133 0.6562 0.053 Uiso 1 1 calc R
C31 C 0.3884(4) 0.26828(19) 0.62624(15) 0.0346(11) Uani 1 1 d .
H31A H 0.3296 0.2928 0.6138 0.041 Uiso 1 1 calc R
H31B H 0.4515 0.2906 0.6381 0.041 Uiso 1 1 calc R
C32 C 0.5492(3) 0.28973(18) 0.53253(16) 0.0321(10) Uani 1 1 d .
H32 H 0.5335 0.3129 0.5033 0.039 Uiso 1 1 calc R
C33 C 0.6454(4) 0.2544(2) 0.51983(19) 0.0415(12) Uani 1 1 d .
H33A H 0.6229 0.2299 0.4928 0.050 Uiso 1 1 calc R
H33B H 0.6688 0.2319 0.5481 0.050 Uiso 1 1 calc R
C34 C 0.7414(4) 0.2899(2) 0.50510(19) 0.0504(14) Uani 1 1 d .
H34A H 0.8046 0.2667 0.4981 0.060 Uiso 1 1 calc R
H34B H 0.7197 0.3102 0.4753 0.060 Uiso 1 1 calc R
C35 C 0.7742(4) 0.3290(3) 0.5448(2) 0.0624(17) Uani 1 1 d .
H35A H 0.8338 0.3526 0.5339 0.075 Uiso 1 1 calc R
H35B H 0.8025 0.3087 0.5736 0.075 Uiso 1 1 calc R
C36 C 0.6788(5) 0.3634(2) 0.5581(2) 0.0645(18) Uani 1 1 d .
H36A H 0.6553 0.3863 0.5301 0.077 Uiso 1 1 calc R
H36B H 0.7021 0.3875 0.5852 0.077 Uiso 1 1 calc R
C37 C 0.5819(4) 0.3290(2) 0.57298(19) 0.0471(14) Uani 1 1 d .
H37A H 0.6025 0.3086 0.6029 0.057 Uiso 1 1 calc R
H37B H 0.5191 0.3527 0.5797 0.057 Uiso 1 1 calc R
C38 C 0.0798(3) 0.08270(15) 0.29546(14) 0.0210(9) Uani 1 1 d .
C39 C 0.2712(3) 0.06445(16) 0.32786(14) 0.0228(9) Uani 1 1 d .
C40 C 0.2617(4) 0.02932(17) 0.36725(16) 0.0314(10) Uani 1 1 d .
C41 C 0.3540(4) -0.00095(19) 0.38205(18) 0.0432(13) Uani 1 1 d .
H41 H 0.3494 -0.0254 0.4083 0.052 Uiso 1 1 calc R
C42 C 0.4511(4) 0.0039(2) 0.3595(2) 0.0475(14) Uani 1 1 d .
H42 H 0.5124 -0.0173 0.3702 0.057 Uiso 1 1 calc R
C43 C 0.4602(4) 0.0389(2) 0.32171(19) 0.0406(12) Uani 1 1 d .
H43 H 0.5281 0.0420 0.3067 0.049 Uiso 1 1 calc R
C44 C 0.3704(3) 0.07034(17) 0.30476(16) 0.0290(10) Uani 1 1 d .
C45 C 0.1536(4) 0.02586(18) 0.39332(16) 0.0349(11) Uani 1 1 d .
H45 H 0.0921 0.0283 0.3682 0.042 Uiso 1 1 calc R
C46 C 0.1426(4) 0.0735(2) 0.42827(17) 0.0411(12) Uani 1 1 d .
H46A H 0.0706 0.0722 0.4424 0.062 Uiso 1 1 calc R
H46B H 0.1501 0.1076 0.4106 0.062 Uiso 1 1 calc R
H46C H 0.2001 0.0712 0.4542 0.062 Uiso 1 1 calc R
C47 C 0.1405(5) -0.0271(2) 0.42111(19) 0.0557(15) Uani 1 1 d .
H47A H 0.1951 -0.0287 0.4482 0.084 Uiso 1 1 calc R
H47B H 0.1511 -0.0578 0.3994 0.084 Uiso 1 1 calc R
H47C H 0.0668 -0.0288 0.4335 0.084 Uiso 1 1 calc R
C48 C 0.3801(4) 0.10978(19) 0.26334(17) 0.0355(11) Uani 1 1 d .
H48 H 0.3063 0.1124 0.2462 0.043 Uiso 1 1 calc R
C49 C 0.4089(4) 0.16595(19) 0.28335(19) 0.0431(12) Uani 1 1 d .
H49A H 0.3526 0.1776 0.3051 0.065 Uiso 1 1 calc R
H49B H 0.4126 0.1917 0.2565 0.065 Uiso 1 1 calc R
H49C H 0.4801 0.1645 0.3013 0.065 Uiso 1 1 calc R
C50 C 0.4618(4) 0.0915(2) 0.2258(2) 0.0523(15) Uani 1 1 d .
H50A H 0.4579 0.1163 0.1981 0.078 Uiso 1 1 calc R
H50B H 0.4430 0.0549 0.2147 0.078 Uiso 1 1 calc R
H50C H 0.5362 0.0917 0.2407 0.078 Uiso 1 1 calc R
C51 C -0.0907(3) 0.13841(16) 0.27976(16) 0.0262(9) Uani 1 1 d .
C52 C -0.0980(4) 0.14870(16) 0.22949(16) 0.0300(10) Uani 1 1 d .
C53 C -0.1967(4) 0.16877(19) 0.2098(2) 0.0441(13) Uani 1 1 d .
H53 H -0.2046 0.1753 0.1760 0.053 Uiso 1 1 calc R
C54 C -0.2833(4) 0.1794(2) 0.2383(2) 0.0534(15) Uani 1 1 d .
H54 H -0.3494 0.1939 0.2241 0.064 Uiso 1 1 calc R
C55 C -0.2746(4) 0.1692(2) 0.2871(2) 0.0478(14) Uani 1 1 d .
H55 H -0.3350 0.1769 0.3063 0.057 Uiso 1 1 calc R
C56 C -0.1791(4) 0.1477(2) 0.30907(18) 0.0379(11) Uani 1 1 d .
C57 C -0.0010(4) 0.13813(17) 0.19773(15) 0.0312(10) Uani 1 1 d .
H57 H 0.0369 0.1050 0.2108 0.037 Uiso 1 1 calc R
C58 C -0.0341(5) 0.1268(2) 0.14502(17) 0.0494(14) Uani 1 1 d .
H58A H -0.0940 0.1004 0.1433 0.074 Uiso 1 1 calc R
H58B H 0.0288 0.1122 0.1286 0.074 Uiso 1 1 calc R
H58C H -0.0586 0.1604 0.1292 0.074 Uiso 1 1 calc R
C59 C 0.0831(4) 0.18380(18) 0.20032(17) 0.0386(12) Uani 1 1 d .
H59A H 0.0497 0.2169 0.1867 0.058 Uiso 1 1 calc R
H59B H 0.1462 0.1737 0.1817 0.058 Uiso 1 1 calc R
H59C H 0.1072 0.1901 0.2342 0.058 Uiso 1 1 calc R
C60 C -0.1723(5) 0.1309(2) 0.3617(2) 0.0579(15) Uiso 1 1 d D
H60 H -0.1062 0.1073 0.3665 0.070 Uiso 1 1 calc R
C63 C 0.1393(3) 0.00530(16) 0.24787(16) 0.0263(9) Uani 1 1 d .
H63 H 0.2048 0.0295 0.2499 0.032 Uiso 1 1 calc R
C64 C 0.1131(4) -0.00313(19) 0.19360(16) 0.0363(11) Uani 1 1 d .
H64A H 0.0565 -0.0315 0.1888 0.044 Uiso 1 1 calc R
H64B H 0.0843 0.0308 0.1789 0.044 Uiso 1 1 calc R
C65 C 0.2172(4) -0.02001(19) 0.16936(19) 0.0431(13) Uani 1 1 d .
H65A H 0.2003 -0.0262 0.1344 0.052 Uiso 1 1 calc R
H65B H 0.2720 0.0094 0.1726 0.052 Uiso 1 1 calc R
C66 C 0.2643(4) -0.0712(2) 0.1922(2) 0.0530(15) Uani 1 1 d .
H66A H 0.3347 -0.0797 0.1778 0.064 Uiso 1 1 calc R
H66B H 0.2134 -0.1016 0.1851 0.064 Uiso 1 1 calc R
C67 C 0.2829(4) -0.0654(2) 0.2468(2) 0.0493(14) Uani 1 1 d .
H67A H 0.3410 -0.0383 0.2540 0.059 Uiso 1 1 calc R
H67B H 0.3079 -0.1004 0.2607 0.059 Uiso 1 1 calc R
C68 C 0.1781(4) -0.04799(17) 0.26997(17) 0.0358(11) Uani 1 1 d .
H68A H 0.1208 -0.0759 0.2644 0.043 Uiso 1 1 calc R
H68B H 0.1920 -0.0437 0.3053 0.043 Uiso 1 1 calc R
C69 C -0.0632(3) 0.01493(16) 0.27688(15) 0.0261(9) Uani 1 1 d .
H69 H -0.1020 0.0433 0.2953 0.031 Uiso 1 1 calc R
C70 C -0.0729(4) -0.03726(19) 0.30609(18) 0.0413(12) Uani 1 1 d .
H70A H -0.0298 -0.0342 0.3372 0.050 Uiso 1 1 calc R
H70B H -0.0440 -0.0681 0.2878 0.050 Uiso 1 1 calc R
C71 C -0.1946(4) -0.0465(2) 0.31544(18) 0.0440(13) Uani 1 1 d .
H71A H -0.2022 -0.0807 0.3335 0.053 Uiso 1 1 calc R
H71B H -0.2209 -0.0167 0.3358 0.053 Uiso 1 1 calc R
C72 C -0.2648(4) -0.0492(2) 0.26907(18) 0.0409(12) Uani 1 1 d .
H72A H -0.3428 -0.0522 0.2768 0.049 Uiso 1 1 calc R
H72B H -0.2452 -0.0818 0.2506 0.049 Uiso 1 1 calc R
C73 C -0.2491(4) 0.0008(2) 0.23817(19) 0.0422(12) Uani 1 1 d .
H73A H -0.2778 0.0329 0.2548 0.051 Uiso 1 1 calc R
H73B H -0.2909 -0.0034 0.2068 0.051 Uiso 1 1 calc R
C74 C -0.1276(3) 0.00923(19) 0.22916(16) 0.0326(11) Uani 1 1 d .
H74A H -0.0996 -0.0220 0.2110 0.039 Uiso 1 1 calc R
H74B H -0.1186 0.0422 0.2094 0.039 Uiso 1 1 calc R
C75 C 0.0857(3) 0.33789(15) 0.38665(14) 0.0234(9) Uani 1 1 d .
C76 C 0.1470(4) 0.38261(17) 0.37495(14) 0.0267(9) Uani 1 1 d .
C77 C 0.1211(4) 0.43476(16) 0.38806(15) 0.0293(10) Uani 1 1 d .
C78 C 0.0285(4) 0.44573(16) 0.41327(15) 0.0321(11) Uani 1 1 d .
C79 C -0.0353(4) 0.40169(18) 0.42425(15) 0.0308(10) Uani 1 1 d .
C80 C -0.0057(4) 0.35011(16) 0.41182(15) 0.0281(10) Uani 1 1 d .
C81 C 0.0734(5) 0.52793(19) 0.45398(19) 0.0513(15) Uani 1 1 d .
H81A H 0.0956 0.5073 0.4831 0.077 Uiso 1 1 calc R
H81B H 0.0397 0.5621 0.4634 0.077 Uiso 1 1 calc R
H81C H 0.1378 0.5356 0.4354 0.077 Uiso 1 1 calc R
C82 C 0.0376(3) 0.28345(15) 0.29908(14) 0.0229(9) Uani 1 1 d .
C83 C -0.0758(4) 0.28744(16) 0.29290(15) 0.0278(10) Uani 1 1 d .
C84 C -0.1300(4) 0.30483(17) 0.25101(17) 0.0326(10) Uani 1 1 d .
C85 C -0.0727(4) 0.32093(16) 0.21139(16) 0.0314(10) Uani 1 1 d .
C86 C 0.0400(4) 0.31873(17) 0.21687(15) 0.0310(10) Uani 1 1 d .
C87 C 0.0913(3) 0.30091(16) 0.25919(14) 0.0245(9) Uani 1 1 d .
C88 C -0.1886(5) 0.3057(3) 0.1426(2) 0.0660(18) Uani 1 1 d .
H88A H -0.1444 0.2764 0.1299 0.099 Uiso 1 1 calc R
H88B H -0.2258 0.3251 0.1156 0.099 Uiso 1 1 calc R
H88C H -0.2433 0.2905 0.1635 0.099 Uiso 1 1 calc R
C24 C 0.4641(6) 0.3300(3) 0.3235(3) 0.089(2) Uiso 1 1 d D
H24A H 0.5310 0.3506 0.3182 0.134 Uiso 1 1 calc R
H24B H 0.4001 0.3533 0.3175 0.134 Uiso 1 1 calc R
H24C H 0.4596 0.2991 0.3012 0.134 Uiso 1 1 calc R
C61 C -0.1589(6) 0.1745(3) 0.3947(3) 0.095(2) Uiso 1 1 d D
H61A H -0.1015 0.1988 0.3840 0.143 Uiso 1 1 calc R
H61B H -0.1379 0.1605 0.4270 0.143 Uiso 1 1 calc R
H61C H -0.2280 0.1945 0.3959 0.143 Uiso 1 1 calc R
C62 C -0.2733(6) 0.0961(3) 0.3743(3) 0.098(3) Uiso 1 1 d D
H62A H -0.2569 0.0765 0.4046 0.148 Uiso 1 1 calc R
H62B H -0.2898 0.0702 0.3481 0.148 Uiso 1 1 calc R
H62C H -0.3367 0.1198 0.3781 0.148 Uiso 1 1 calc R
C25 C 0.5639(7) 0.2808(4) 0.3878(3) 0.120(3) Uiso 1 1 d D
H25A H 0.5692 0.2493 0.3666 0.180 Uiso 1 1 calc R
H25B H 0.5621 0.2688 0.4215 0.180 Uiso 1 1 calc R
H25C H 0.6275 0.3043 0.3841 0.180 Uiso 1 1 calc R

loop_
_atom_site_aniso_label
_atom_site_aniso_U_11
_atom_site_aniso_U_22
_atom_site_aniso_U_33
_atom_site_aniso_U_23
_atom_site_aniso_U_13
_atom_site_aniso_U_12
Pt1 0.02249(9) 0.01783(8) 0.01900(8) -0.00096(6) -0.00159(6) -0.00033(7)
Ga1 0.0236(2) 0.0211(2) 0.0188(2) -0.00005(17) -0.00210(18) -0.00209(18)
F1 0.0409(16) 0.0325(14) 0.0376(15) 0.0003(12) 0.0122(13) -0.0053(12)
O1 0.070(2) 0.0231(16) 0.0365(19) -0.0074(14) -0.0069(18) 0.0140(16)
N1 0.0216(18) 0.0231(17) 0.0206(17) 0.0001(14) -0.0026(14) -0.0042(14)
C1 0.017(2) 0.028(2) 0.020(2) -0.0010(17) 0.0012(16) 0.0011(17)
Ga2 0.0211(2) 0.0177(2) 0.0224(2) -0.00160(18) -0.00253(18) 0.00027(18)
F2 0.0660(19) 0.0252(13) 0.0330(15) 0.0035(11) 0.0008(14) -0.0107(13)
O2 0.074(3) 0.0298(18) 0.037(2) 0.0034(15) -0.0246(18) 0.0031(17)
N2 0.0266(19) 0.0236(18) 0.0193(17) -0.0022(14) -0.0009(15) -0.0080(15)
C2 0.031(2) 0.023(2) 0.019(2) 0.0023(17) -0.0040(18) -0.0047(18)
F3 0.0514(18) 0.0443(16) 0.0421(17) -0.0096(13) 0.0162(14) 0.0098(14)
N3 0.0199(18) 0.035(2) 0.0195(18) 0.0000(15) -0.0025(15) -0.0040(15)
C3 0.029(2) 0.029(2) 0.024(2) -0.0002(18) 0.0003(19) -0.0091(19)
F4 0.0456(16) 0.0291(14) 0.0470(17) -0.0056(12) 0.0184(13) -0.0069(12)
N4 0.0210(18) 0.0195(17) 0.0232(18) 0.0016(14) -0.0037(14) -0.0023(14)
C4 0.044(3) 0.035(3) 0.026(2) 0.007(2) 0.002(2) -0.013(2)
F5 0.0307(14) 0.0517(17) 0.0408(16) 0.0078(13) 0.0026(12) -0.0009(13)
N5 0.0192(17) 0.0194(17) 0.0263(19) -0.0038(14) -0.0027(14) 0.0006(14)
C5 0.071(4) 0.027(2) 0.032(3) 0.012(2) -0.004(3) -0.004(3)
F6 0.0321(15) 0.0506(17) 0.0557(19) 0.0077(14) -0.0148(13) 0.0078(13)
N6 0.0234(18) 0.0197(17) 0.0213(18) -0.0024(14) -0.0004(14) -0.0057(14)
C6 0.050(3) 0.029(2) 0.033(3) 0.002(2) -0.003(2) 0.006(2)
F7 0.0592(19) 0.0483(17) 0.0229(14) 0.0041(12) 0.0055(13) 0.0057(14)
C7 0.033(2) 0.026(2) 0.026(2) -0.0022(18) -0.0061(19) 0.0028(19)
F8 0.0314(15) 0.0525(17) 0.0310(14) 0.0024(12) 0.0037(12) 0.0043(13)
C8 0.027(2) 0.038(3) 0.027(2) 0.006(2) 0.0019(19) -0.006(2)
C9 0.036(3) 0.040(3) 0.039(3) -0.005(2) 0.003(2) 0.004(2)
C10 0.033(3) 0.054(3) 0.061(4) -0.002(3) 0.005(3) -0.008(2)
C11 0.026(2) 0.033(2) 0.031(2) -0.003(2) -0.0025(19) 0.0057(19)
C12 0.039(3) 0.064(4) 0.049(3) 0.000(3) -0.004(3) 0.021(3)
C13 0.036(3) 0.038(3) 0.031(3) -0.003(2) 0.006(2) 0.002(2)
C14 0.032(2) 0.024(2) 0.026(2) 0.0016(18) -0.0056(19) -0.0115(19)
C15 0.051(3) 0.042(3) 0.038(3) -0.004(2) 0.012(2) -0.026(2)
C16 0.076(4) 0.052(3) 0.047(3) 0.004(3) 0.013(3) -0.035(3)
C17 0.090(5) 0.038(3) 0.055(4) 0.007(3) 0.001(3) -0.037(3)
C18 0.072(4) 0.031(3) 0.045(3) -0.007(2) -0.008(3) -0.010(3)
C19 0.042(3) 0.028(2) 0.029(2) -0.0022(19) -0.007(2) -0.007(2)
C20 0.049(3) 0.031(2) 0.024(2) -0.0024(19) -0.003(2) 0.003(2)
C21 0.086(5) 0.048(3) 0.040(3) -0.021(3) -0.002(3) 0.000(3)
C22 0.051(3) 0.044(3) 0.032(3) 0.001(2) 0.003(2) 0.005(2)
C26 0.025(2) 0.036(2) 0.019(2) 0.0038(18) -0.0053(17) -0.0052(19)
C27 0.035(3) 0.043(3) 0.023(2) 0.002(2) -0.002(2) 0.000(2)
C28 0.046(3) 0.053(3) 0.031(3) 0.009(2) -0.009(2) 0.002(3)
C29 0.051(3) 0.063(3) 0.024(3) 0.004(2) -0.002(2) -0.007(3)
C30 0.044(3) 0.066(4) 0.022(2) -0.001(2) -0.001(2) -0.004(3)
C31 0.033(3) 0.046(3) 0.025(2) -0.003(2) -0.004(2) -0.003(2)
C32 0.027(2) 0.039(3) 0.031(2) 0.003(2) -0.002(2) -0.011(2)
C33 0.024(2) 0.059(3) 0.041(3) -0.001(2) -0.002(2) -0.012(2)
C34 0.024(3) 0.079(4) 0.049(3) 0.005(3) 0.006(2) -0.020(3)
C35 0.035(3) 0.094(5) 0.058(4) 0.003(3) -0.004(3) -0.033(3)
C36 0.057(4) 0.068(4) 0.068(4) -0.016(3) -0.001(3) -0.041(3)
C37 0.039(3) 0.054(3) 0.048(3) -0.015(3) -0.002(2) -0.024(3)
C38 0.023(2) 0.020(2) 0.020(2) 0.0028(16) 0.0015(17) -0.0019(17)
C39 0.024(2) 0.021(2) 0.023(2) -0.0023(17) -0.0093(17) 0.0010(17)
C40 0.039(3) 0.026(2) 0.028(2) 0.0000(19) -0.008(2) -0.002(2)
C41 0.059(4) 0.028(3) 0.041(3) 0.004(2) -0.017(3) 0.006(2)
C42 0.039(3) 0.042(3) 0.060(4) -0.005(3) -0.019(3) 0.021(2)
C43 0.026(3) 0.045(3) 0.050(3) -0.010(3) -0.003(2) 0.010(2)
C44 0.024(2) 0.031(2) 0.031(2) -0.0062(19) -0.0055(19) 0.0028(19)
C45 0.047(3) 0.031(2) 0.026(2) 0.0046(19) -0.009(2) -0.012(2)
C46 0.050(3) 0.045(3) 0.029(3) -0.002(2) 0.001(2) -0.007(2)
C47 0.079(4) 0.044(3) 0.044(3) 0.013(3) -0.004(3) -0.022(3)
C48 0.023(2) 0.046(3) 0.037(3) 0.000(2) 0.000(2) -0.001(2)
C49 0.032(3) 0.044(3) 0.054(3) 0.006(2) 0.008(2) -0.005(2)
C50 0.039(3) 0.065(4) 0.054(3) -0.008(3) 0.016(3) -0.011(3)
C51 0.020(2) 0.023(2) 0.035(2) -0.0003(18) -0.0056(19) -0.0030(17)
C52 0.035(3) 0.018(2) 0.036(3) -0.0040(19) -0.009(2) -0.0011(19)
C53 0.045(3) 0.036(3) 0.049(3) -0.001(2) -0.024(3) 0.010(2)
C54 0.035(3) 0.045(3) 0.078(4) 0.002(3) -0.023(3) 0.006(2)
C55 0.017(2) 0.056(3) 0.070(4) 0.003(3) -0.005(2) 0.000(2)
C56 0.021(2) 0.045(3) 0.047(3) 0.009(2) 0.001(2) -0.001(2)
C57 0.047(3) 0.021(2) 0.024(2) -0.0007(18) -0.008(2) 0.007(2)
C58 0.075(4) 0.043(3) 0.029(3) 0.003(2) -0.010(3) -0.003(3)
C59 0.049(3) 0.034(3) 0.032(3) -0.004(2) 0.002(2) 0.002(2)
C63 0.022(2) 0.021(2) 0.036(3) -0.0049(18) 0.0007(19) -0.0007(17)
C64 0.043(3) 0.036(3) 0.031(3) -0.005(2) 0.010(2) 0.004(2)
C65 0.049(3) 0.036(3) 0.046(3) -0.006(2) 0.019(3) 0.001(2)
C66 0.045(3) 0.042(3) 0.074(4) -0.010(3) 0.020(3) 0.008(3)
C67 0.040(3) 0.032(3) 0.075(4) -0.010(3) -0.007(3) 0.011(2)
C68 0.048(3) 0.020(2) 0.039(3) -0.004(2) 0.001(2) 0.007(2)
C69 0.028(2) 0.023(2) 0.027(2) -0.0054(18) 0.0076(19) -0.0066(18)
C70 0.046(3) 0.037(3) 0.041(3) 0.009(2) -0.005(2) -0.018(2)
C71 0.052(3) 0.043(3) 0.038(3) -0.001(2) 0.012(3) -0.020(3)
C72 0.028(3) 0.045(3) 0.051(3) -0.013(2) 0.010(2) -0.013(2)
C73 0.028(3) 0.056(3) 0.043(3) -0.001(2) -0.004(2) -0.010(2)
C74 0.029(2) 0.042(3) 0.026(2) -0.003(2) -0.003(2) -0.015(2)
C75 0.033(2) 0.017(2) 0.019(2) -0.0001(16) -0.0049(18) 0.0019(18)
C76 0.036(3) 0.026(2) 0.018(2) -0.0012(17) 0.0010(18) 0.0025(19)
C77 0.047(3) 0.022(2) 0.019(2) 0.0024(17) -0.005(2) -0.004(2)
C78 0.055(3) 0.019(2) 0.021(2) -0.0038(18) -0.009(2) 0.009(2)
C79 0.039(3) 0.032(2) 0.021(2) -0.0057(19) -0.002(2) 0.011(2)
C80 0.038(3) 0.024(2) 0.022(2) -0.0017(18) 0.0045(19) 0.0009(19)
C81 0.087(4) 0.026(3) 0.040(3) -0.009(2) -0.007(3) 0.006(3)
C82 0.028(2) 0.0156(19) 0.024(2) -0.0048(17) -0.0032(18) 0.0048(17)
C83 0.034(2) 0.021(2) 0.028(2) -0.0001(18) -0.001(2) -0.0004(19)
C84 0.029(2) 0.022(2) 0.045(3) -0.004(2) -0.010(2) 0.0053(19)
C85 0.048(3) 0.018(2) 0.027(2) 0.0016(18) -0.015(2) 0.003(2)
C86 0.046(3) 0.024(2) 0.024(2) 0.0000(18) 0.004(2) 0.005(2)
C87 0.030(2) 0.021(2) 0.022(2) -0.0067(17) -0.0031(18) 0.0022(18)
C88 0.061(4) 0.096(5) 0.038(3) 0.016(3) -0.024(3) -0.032(4)

loop_
_atom_type_symbol
_atom_type_description
_atom_type_scat_dispersion_real
_atom_type_scat_dispersion_imag
_atom_type_scat_source
C C 0.0033 0.0016 'International Tables Vol C Tables 4.2.6.8 and 6.1.1.4'
H H 0.0000 0.0000 'International Tables Vol C Tables 4.2.6.8 and 6.1.1.4'
N N 0.0061 0.0033 'International Tables Vol C Tables 4.2.6.8 and 6.1.1.4'
O O 0.0106 0.0060 'International Tables Vol C Tables 4.2.6.8 and 6.1.1.4'
F F 0.0171 0.0103 'International Tables Vol C Tables 4.2.6.8 and 6.1.1.4'
Ga Ga 0.2307 1.6083 'International Tables Vol C Tables 4.2.6.8 and 6.1.1.4'
Pt Pt -1.7033 8.3905 'International Tables Vol C Tables 4.2.6.8 and 6.1.1.4'

loop_
_geom_angle_atom_site_label_1
_geom_angle_atom_site_label_2
_geom_angle_atom_site_label_3
_geom_angle
C82 Pt1 C75 85.27(15)
C82 Pt1 Ga1 169.13(11)
C75 Pt1 Ga1 88.25(11)
C82 Pt1 Ga2 89.07(10)
C75 Pt1 Ga2 170.15(12)
Ga1 Pt1 Ga2 98.512(17)
N1 Ga1 N2 67.02(13)
N1 Ga1 Pt1 158.27(10)
N2 Ga1 Pt1 134.66(10)
C78 O1 C81 115.3(4)
C1 N1 C2 129.6(4)
C1 N1 Ga1 93.3(2)
C2 N1 Ga1 132.8(3)
N3 C1 N2 126.6(4)
N3 C1 N1 127.0(4)
N2 C1 N1 106.4(3)
N5 Ga2 N4 66.66(13)
N5 Ga2 Pt1 131.02(9)
N4 Ga2 Pt1 162.26(10)
C85 O2 C88 115.7(4)
C1 N2 C14 132.3(3)
C1 N2 Ga1 93.2(2)
C14 N2 Ga1 130.4(3)
C3 C2 C7 121.3(4)
C3 C2 N1 116.7(4)
C7 C2 N1 121.8(4)
C1 N3 C26 119.4(3)
C1 N3 C32 118.6(3)
C26 N3 C32 122.0(3)
C4 C3 C2 117.7(4)
C4 C3 C8 121.3(4)
C2 C3 C8 121.0(4)
C38 N4 C39 126.5(3)
C38 N4 Ga2 92.4(2)
C39 N4 Ga2 134.2(3)
C5 C4 C3 121.3(4)
C38 N5 C51 129.7(3)
C38 N5 Ga2 94.1(2)
C51 N5 Ga2 129.0(3)
C6 C5 C4 120.4(4)
C38 N6 C63 118.4(3)
C38 N6 C69 117.7(3)
C63 N6 C69 123.9(3)
C5 C6 C7 120.8(4)
C6 C7 C2 118.1(4)
C6 C7 C11 121.1(4)
C2 C7 C11 120.7(4)
C3 C8 C9 112.5(4)
C3 C8 C10 113.4(4)
C9 C8 C10 109.9(4)
C7 C11 C13 111.4(4)
C7 C11 C12 114.5(4)
C13 C11 C12 109.9(4)
C15 C14 C19 120.4(4)
C15 C14 N2 117.0(4)
C19 C14 N2 122.3(4)
C16 C15 C14 118.8(5)
C16 C15 C23 119.8(4)
C14 C15 C23 121.2(4)
C17 C16 C15 120.9(5)
C16 C17 C18 120.2(5)
C17 C18 C19 121.5(5)
C18 C19 C14 118.1(4)
C18 C19 C20 120.8(4)
C14 C19 C20 121.1(4)
C22 C20 C19 110.5(4)
C22 C20 C21 109.0(4)
C19 C20 C21 114.5(4)
C25 C23 C24 112.5(6)
C25 C23 C15 109.0(6)
C24 C23 C15 114.6(5)
N3 C26 C27 114.9(3)
N3 C26 C31 114.7(4)
C27 C26 C31 110.1(4)
C26 C27 C28 110.1(4)
C29 C28 C27 111.3(4)
C30 C29 C28 110.7(4)
C29 C30 C31 111.6(4)
C26 C31 C30 108.9(4)
N3 C32 C37 115.4(4)
N3 C32 C33 113.8(4)
C37 C32 C33 111.0(4)
C32 C33 C34 110.0(4)
C35 C34 C33 110.8(4)
C34 C35 C36 111.1(5)
C35 C36 C37 111.8(5)
C32 C37 C36 109.6(4)
N5 C38 N6 126.8(4)
N5 C38 N4 106.8(3)
N6 C38 N4 126.4(4)
C40 C39 C44 121.5(4)
C40 C39 N4 121.3(4)
C44 C39 N4 117.0(4)
C41 C40 C39 117.6(4)
C41 C40 C45 122.1(4)
C39 C40 C45 120.3(4)
C42 C41 C40 121.5(5)
C43 C42 C41 120.5(5)
C42 C43 C44 120.9(4)
C39 C44 C43 117.9(4)
C39 C44 C48 120.8(4)
C43 C44 C48 121.3(4)
C47 C45 C46 109.0(4)
C47 C45 C40 113.4(4)
C46 C45 C40 110.9(4)
C44 C48 C49 109.7(4)
C44 C48 C50 113.4(4)
C49 C48 C50 111.3(4)
C56 C51 C52 121.8(4)
C56 C51 N5 116.2(4)
C52 C51 N5 121.7(4)
C53 C52 C51 117.5(4)
C53 C52 C57 121.2(4)
C51 C52 C57 121.4(4)
C54 C53 C52 121.4(5)
C55 C54 C53 120.2(5)
C54 C55 C56 121.5(5)
C55 C56 C51 117.6(5)
C55 C56 C60 122.0(5)
C51 C56 C60 120.3(4)
C58 C57 C59 109.2(4)
C58 C57 C52 113.8(4)
C59 C57 C52 112.6(3)
C61 C60 C56 114.2(6)
C61 C60 C62 110.2(6)
C56 C60 C62 111.1(5)
N6 C63 C68 115.9(3)
N6 C63 C64 115.1(3)
C68 C63 C64 108.8(4)
C65 C64 C63 109.3(4)
C66 C65 C64 110.7(4)
C65 C66 C67 111.8(4)
C66 C67 C68 110.9(4)
C63 C68 C67 109.2(4)
N6 C69 C74 116.0(3)
N6 C69 C70 113.2(4)
C74 C69 C70 109.4(4)
C69 C70 C71 108.3(4)
C72 C71 C70 112.2(4)
C71 C72 C73 111.1(4)
C72 C73 C74 110.6(4)
C69 C74 C73 109.8(4)
C80 C75 C76 113.9(4)
C80 C75 Pt1 123.1(3)
C76 C75 Pt1 122.8(3)
F1 C76 C77 116.4(4)
F1 C76 C75 120.2(4)
C77 C76 C75 123.5(4)
F2 C77 C76 119.5(4)
F2 C77 C78 119.3(4)
C76 C77 C78 121.3(4)
O1 C78 C79 120.2(4)
O1 C78 C77 123.6(4)
C79 C78 C77 116.1(4)
F3 C79 C80 119.6(4)
F3 C79 C78 119.2(4)
C80 C79 C78 121.2(4)
F4 C80 C79 116.4(4)
F4 C80 C75 119.6(4)
C79 C80 C75 124.0(4)
C87 C82 C83 113.0(4)
C87 C82 Pt1 122.3(3)
C83 C82 Pt1 124.6(3)
F5 C83 C84 116.4(4)
F5 C83 C82 119.5(4)
C84 C83 C82 124.1(4)
F6 C84 C83 119.6(4)
F6 C84 C85 119.5(4)
C83 C84 C85 120.9(4)
O2 C85 C86 119.4(4)
O2 C85 C84 124.2(4)
C86 C85 C84 116.3(4)
F7 C86 C87 120.0(4)
F7 C86 C85 118.8(4)
C87 C86 C85 121.2(4)
F8 C87 C86 116.3(4)
F8 C87 C82 119.2(4)
C86 C87 C82 124.5(4)

loop_
_geom_bond_atom_site_label_1
_geom_bond_atom_site_label_2
_geom_bond_distance
Pt1 C82 2.066(4)
Pt1 C75 2.078(4)
Pt1 Ga1 2.3508(8)
Pt1 Ga2 2.3679(6)
Ga1 N1 1.972(3)
Ga1 N2 1.982(3)
F1 C76 1.351(5)
O1 C78 1.373(5)
O1 C81 1.437(6)
N1 C1 1.369(5)
N1 C2 1.423(5)
C1 N3 1.354(5)
C1 N2 1.358(5)
Ga2 N5 1.970(3)
Ga2 N4 1.997(3)
F2 C77 1.359(5)
O2 C85 1.374(5)
O2 C88 1.396(6)
N2 C14 1.425(5)
C2 C3 1.411(6)
C2 C7 1.412(6)
F3 C79 1.362(5)
N3 C26 1.497(5)
N3 C32 1.501(5)
C3 C4 1.396(6)
C3 C8 1.520(6)
F4 C80 1.366(5)
N4 C38 1.366(5)
N4 C39 1.438(5)
C4 C5 1.385(7)
F5 C83 1.356(5)
N5 C38 1.348(5)
N5 C51 1.432(5)
C5 C6 1.381(7)
F6 C84 1.358(5)
N6 C38 1.361(5)
N6 C63 1.494(5)
N6 C69 1.508(5)
C6 C7 1.398(6)
F7 C86 1.360(5)
C7 C11 1.522(6)
F8 C87 1.367(5)
C8 C9 1.528(6)
C8 C10 1.529(6)
C11 C13 1.525(6)
C11 C12 1.533(6)
C14 C15 1.400(6)
C14 C19 1.408(6)
C15 C16 1.397(7)
C15 C23 1.564(7)
C16 C17 1.362(8)
C17 C18 1.377(7)
C18 C19 1.390(6)
C19 C20 1.527(6)
C20 C22 1.524(7)
C20 C21 1.534(6)
C23 C25 1.415(9)
C23 C24 1.508(8)
C26 C27 1.523(6)
C26 C31 1.531(6)
C27 C28 1.530(6)
C28 C29 1.529(7)
C29 C30 1.518(7)
C30 C31 1.539(6)
C32 C37 1.519(6)
C32 C33 1.520(6)
C33 C34 1.536(6)
C34 C35 1.502(7)
C35 C36 1.504(8)
C36 C37 1.531(7)
C39 C40 1.402(6)
C39 C44 1.406(6)
C40 C41 1.398(6)
C40 C45 1.538(6)
C41 C42 1.373(7)
C42 C43 1.365(7)
C43 C44 1.407(6)
C44 C48 1.513(6)
C45 C47 1.531(6)
C45 C46 1.534(6)
C48 C49 1.530(7)
C48 C50 1.544(6)
C51 C56 1.401(6)
C51 C52 1.412(6)
C52 C53 1.391(6)
C52 C57 1.532(6)
C53 C54 1.376(7)
C54 C55 1.371(8)
C55 C56 1.394(6)
C56 C60 1.512(7)
C57 C58 1.520(6)
C57 C59 1.525(6)
C60 C61 1.417(8)
C60 C62 1.558(8)
C63 C68 1.518(6)
C63 C64 1.533(6)
C64 C65 1.524(6)
C65 C66 1.515(7)
C66 C67 1.521(8)
C67 C68 1.523(6)
C69 C74 1.509(6)
C69 C70 1.530(6)
C70 C71 1.539(6)
C71 C72 1.509(7)
C72 C73 1.519(7)
C73 C74 1.532(6)
C75 C80 1.379(6)
C75 C76 1.383(6)
C76 C77 1.381(6)
C77 C78 1.385(6)
C78 C79 1.382(6)
C79 C80 1.374(6)
C82 C87 1.380(6)
C82 C83 1.391(6)
C83 C84 1.375(6)
C84 C85 1.387(6)
C85 C86 1.379(6)
C86 C87 1.373(6)
